data_7135291
loop_
_publ_author_name
'Li, Xinrui'
'Zhou, Ningning'
'Tu, Deshuang'
'Lu, Chang-sheng'
'Yan, Hong'

_publ_section_title
;
 Metal-free regioselective B--O coupling in carboranes for constructing
 aggregation-induced emission luminogens
;
_journal_name_full 'Chemical Communications'
_journal_paper_doi 10.1039/D5CC03944D
_journal_year 2026
_chemical_formula_moiety 'C14 H20 B9 N O2'
_chemical_formula_sum 'C14 H20 B9 N O2'
_chemical_formula_weight 331.60
_space_group_crystal_system triclinic
_space_group_IT_number 2
_space_group_name_Hall '-P 1'
_space_group_name_H-M_alt 'P -1'
_atom_sites_solution_hydrogens mixed
_audit_creation_date 2025-08-03
_audit_creation_method
;
Olex2 1.5
(compiled 2025.07.13 svn.rb7424aed for OlexSys, GUI svn.r7314)
;
_audit_update_record
;
2025-09-25 deposited with the CCDC.	2025-11-27 downloaded from the CCDC.
;
_cell_angle_alpha 79.901(4)
_cell_angle_beta 79.800(5)
_cell_angle_gamma 74.684(5)
_cell_formula_units_Z 2
_cell_length_a 6.5542(10)
_cell_length_b 10.0432(13)
_cell_length_c 14.4842(19)
_cell_measurement_reflns_used 1568
_cell_measurement_temperature 120.0
_cell_measurement_theta_max 25.87
_cell_measurement_theta_min 2.88
_cell_volume 896.7(2)
_computing_cell_refinement 'SAINT V8.40B (?, 2016)'
_computing_data_collection 'Bruker SMART Apex III CCD diffractomete'
_computing_data_reduction 'SAINT V8.40B (?, 2016)'
_computing_molecular_graphics 'Olex2 1.5 (Dolomanov et al., 2009)'
_computing_publication_material 'Olex2 1.5 (Dolomanov et al., 2009)'
_computing_structure_refinement 'SHELXL 2014/7 (Sheldrick, 2015)'
_computing_structure_solution 'SHELXT 2014/5 (Sheldrick, 2014)'
_diffrn_ambient_temperature 120.0
_diffrn_measured_fraction_theta_full 0.995
_diffrn_measured_fraction_theta_max 0.990
_diffrn_measurement_device_type 'Bruker APEX-II CCD'
_diffrn_measurement_method '\f and \w scans'
_diffrn_radiation_type MoK\a
_diffrn_radiation_wavelength 0.71073
_diffrn_reflns_av_R_equivalents 0.0624
_diffrn_reflns_av_unetI/netI 0.0989
_diffrn_reflns_Laue_measured_fraction_full 0.995
_diffrn_reflns_Laue_measured_fraction_max 0.990
_diffrn_reflns_limit_h_max 6
_diffrn_reflns_limit_h_min -8
_diffrn_reflns_limit_k_max 12
_diffrn_reflns_limit_k_min -12
_diffrn_reflns_limit_l_max 18
_diffrn_reflns_limit_l_min -18
_diffrn_reflns_number 8524
_diffrn_reflns_point_group_measured_fraction_full 0.995
_diffrn_reflns_point_group_measured_fraction_max 0.990
_diffrn_reflns_theta_full 25.242
_diffrn_reflns_theta_max 27.437
_diffrn_reflns_theta_min 2.122
_diffrn_source_current 40.0
_diffrn_source_power 1.8
_diffrn_source_voltage 45.0
_diffrn_standards_number 0
_exptl_absorpt_coefficient_mu 0.071
_exptl_absorpt_correction_T_max 0.7455
_exptl_absorpt_correction_T_min 0.5962
_exptl_absorpt_correction_type none
_exptl_absorpt_process_details
;
SADABS-2016/2 (Bruker,2016/2) was used for absorption correction.
wR2(int) was 0.1166 before and 0.0581 after correction.
The Ratio of minimum to maximum transmission is 0.7997.
The \l/2 correction factor is Not present.
;
_exptl_crystal_colour 'clear light colourless'
_exptl_crystal_colour_lustre clear
_exptl_crystal_colour_modifier light
_exptl_crystal_colour_primary colourless
_exptl_crystal_density_diffrn 1.228
_exptl_crystal_description block
_exptl_crystal_F_000 344
_exptl_crystal_size_max 0.22
_exptl_crystal_size_mid 0.2
_exptl_crystal_size_min 0.19
_refine_diff_density_max 0.319
_refine_diff_density_min -0.247
_refine_diff_density_rms 0.057
_refine_ls_extinction_method none
_refine_ls_goodness_of_fit_ref 1.066
_refine_ls_hydrogen_treatment mixed
_refine_ls_matrix_type full
_refine_ls_number_parameters 251
_refine_ls_number_reflns 4060
_refine_ls_number_restraints 0
_refine_ls_restrained_S_all 1.066
_refine_ls_R_factor_all 0.1189
_refine_ls_R_factor_gt 0.0632
_refine_ls_shift/su_max 0.000
_refine_ls_shift/su_mean 0.000
_refine_ls_structure_factor_coef Fsqd
_refine_ls_weighting_details 'w=1/[\s^2^(Fo^2^)+(0.0761P)^2^] where P=(Fo^2^+2Fc^2^)/3'
_refine_ls_weighting_scheme calc
_refine_ls_wR_factor_gt 0.1513
_refine_ls_wR_factor_ref 0.1782
_reflns_Friedel_coverage 0.000
_reflns_number_gt 2386
_reflns_number_total 4060
_reflns_threshold_expression 'I > 2\s(I)'
_cod_data_source_file d5cc03944d2.cif
_cod_data_source_block ssssss_a
_cod_original_sg_symbol_H-M P-1
_cod_database_code 7135291
_shelx_shelxl_version_number 2014/7
_shelx_space_group_comment
;
The symmetry employed for this shelxl refinement is uniquely defined
by the following loop, which should always be used as a source of
symmetry information in preference to the above space-group names.
They are only intended as comments.
;
_shelx_estimated_absorpt_t_max 0.987
_shelx_estimated_absorpt_t_min 0.985
_olex2_refinement_description
;
1. Fixed Uiso
 At 1.2 times of:
  All B(H) groups, All C(H) groups
2.a Aromatic/amide H refined with riding coordinates:
 C004(H004), C005(H005), C008(H008), C00A(H00A), C00B(H00B), C00D(H00D),
 C00E(H00E), C00F(H00F), C00G(H00G), C00H(H00H)
2.b Boron cage BH refined with riding coordinates:
 B00K(H00K), B00L(H00L), B00N(H00N), B00O(H00O), B00P(H00P), B00Q(H00Q)
;
_olex2_submission_special_instructions 'No special instructions were received'

loop_
_space_group_symop_operation_xyz
'x, y, z'
'-x, -y, -z'

loop_
_atom_site_label
_atom_site_type_symbol
_atom_site_fract_x
_atom_site_fract_y
_atom_site_fract_z
_atom_site_U_iso_or_equiv
_atom_site_adp_type
_atom_site_occupancy
_atom_site_site_symmetry_order
_atom_site_calc_flag
_atom_site_refinement_flags_posn
_atom_site_refinement_flags_adp
_atom_site_refinement_flags_occupancy
_atom_site_disorder_assembly
_atom_site_disorder_group
O001 O 0.6313(3) 0.58544(16) 0.17945(11) 0.0308(4) Uani 1 1 d . . . . .
N002 N 0.1945(3) 0.75123(18) 0.51054(13) 0.0233(5) Uani 1 1 d . . . . .
O003 O 0.3541(3) 0.48628(19) 0.21454(13) 0.0454(5) Uani 1 1 d . . . . .
C004 C 0.0391(4) 0.6833(2) 0.51834(16) 0.0252(5) Uani 1 1 d . . . . .
H004 H -0.0031 0.6594 0.4537 0.030 Uiso 1 1 calc R U . . .
C005 C 0.2442(4) 0.7832(2) 0.58968(16) 0.0256(6) Uani 1 1 d . . . . .
H005 H 0.3681 0.8416 0.5831 0.031 Uiso 1 1 calc R U . . .
C006 C 0.6543(4) 0.3889(2) 0.10689(15) 0.0267(6) Uani 1 1 d . . . . .
C007 C 0.2034(4) 0.8564(3) 0.32450(16) 0.0253(6) Uani 1 1 d . . . . .
C008 C -0.0128(4) 0.6719(2) 0.68613(17) 0.0294(6) Uani 1 1 d . . . . .
H008 H -0.0923 0.6375 0.7567 0.035 Uiso 1 1 calc R U . . .
C009 C 0.3233(4) 0.8103(3) 0.22842(17) 0.0267(6) Uani 1 1 d . . . . .
C00A C -0.0685(4) 0.6428(2) 0.60517(17) 0.0277(6) Uani 1 1 d . . . . .
H00A H -0.1966 0.5883 0.6101 0.033 Uiso 1 1 calc R U . . .
C00B C 0.1435(4) 0.7445(2) 0.67752(16) 0.0281(6) Uani 1 1 d . . . . .
H00B H 0.1867 0.7709 0.7411 0.034 Uiso 1 1 calc R U . . .
C00C C 0.5289(4) 0.4905(2) 0.17151(16) 0.0288(6) Uani 1 1 d . . . . .
C00D C 0.8658(4) 0.3864(2) 0.07104(16) 0.0305(6) Uani 1 1 d . . . . .
H00D H 0.9418 0.4631 0.0883 0.037 Uiso 1 1 calc R U . . .
C00E C 0.8871(5) 0.1914(2) -0.00830(17) 0.0360(7) Uani 1 1 d . . . . .
H00E H 0.9793 0.1132 -0.0543 0.043 Uiso 1 1 calc R U . . .
C00F C 0.6763(5) 0.1928(3) 0.02746(17) 0.0376(7) Uani 1 1 d . . . . .
H00F H 0.6014 0.1156 0.0103 0.045 Uiso 1 1 calc R U . . .
C00G C 0.5591(5) 0.2919(3) 0.08504(17) 0.0332(6) Uani 1 1 d . . . . .
H00G H 0.3909 0.2935 0.1133 0.040 Uiso 1 1 calc R U . . .
C00H C 0.9827(5) 0.2868(3) 0.01305(17) 0.0354(7) Uani 1 1 d . . . . .
H00H H 1.1510 0.2847 -0.0155 0.042 Uiso 1 1 calc R U . . .
B00I B 0.3223(5) 0.7823(3) 0.41308(18) 0.0226(6) Uani 1 1 d . . . . .
B00J B 0.5340(5) 0.6882(3) 0.24316(19) 0.0254(6) Uani 1 1 d . . . . .
B00K B 0.3314(5) 0.9564(3) 0.36905(19) 0.0256(6) Uani 1 1 d . . . . .
H00K H 0.2517 1.0532 0.4129 0.031 Uiso 1 1 calc R U . . .
B00L B 0.5632(5) 0.8300(3) 0.39513(19) 0.0268(6) Uani 1 1 d . . . . .
H00L H 0.6518 0.8382 0.4594 0.032 Uiso 1 1 calc R U . . .
B00M B 0.5601(5) 0.6609(3) 0.3711(2) 0.0266(6) Uani 1 1 d . . . . .
B00N B 0.7049(5) 0.7671(3) 0.2853(2) 0.0292(7) Uani 1 1 d . . . . .
H00N H 0.8963 0.7271 0.2690 0.035 Uiso 1 1 calc R U . . .
B00O B 0.5715(5) 0.9490(3) 0.2883(2) 0.0303(7) Uani 1 1 d . . . . .
H00O H 0.6686 1.0385 0.2762 0.036 Uiso 1 1 calc R U . . .
B00P B 0.3239(5) 0.9738(3) 0.24554(19) 0.0301(7) Uani 1 1 d . . . . .
H00P H 0.2354 1.0813 0.2025 0.036 Uiso 1 1 calc R U . . .
B00Q B 0.5544(5) 0.8636(3) 0.19564(19) 0.0274(6) Uani 1 1 d . . . . .
H00Q H 0.6364 0.8954 0.1164 0.033 Uiso 1 1 calc R U . . .
H1 H 0.651(3) 0.569(2) 0.4151(14) 0.014(5) Uiso 1 1 d . . . . .
H2 H 0.444(4) 0.628(2) 0.3311(17) 0.034(7) Uiso 1 1 d . . . . .
H3 H 0.048(4) 0.881(2) 0.3307(17) 0.038(7) Uiso 1 1 d . . . . .
H4 H 0.235(5) 0.820(3) 0.1794(18) 0.048(8) Uiso 1 1 d . . . . .

loop_
_atom_site_aniso_label
_atom_site_aniso_U_11
_atom_site_aniso_U_22
_atom_site_aniso_U_33
_atom_site_aniso_U_23
_atom_site_aniso_U_13
_atom_site_aniso_U_12
O001 0.0309(11) 0.0306(9) 0.0332(10) -0.0130(7) 0.0063(8) -0.0125(8)
N002 0.0208(12) 0.0226(10) 0.0242(10) -0.0049(8) -0.0029(8) -0.0005(9)
O003 0.0382(13) 0.0469(12) 0.0552(12) -0.0223(9) 0.0177(10) -0.0234(10)
C004 0.0201(14) 0.0234(12) 0.0315(13) -0.0067(10) -0.0042(11) -0.0020(10)
C005 0.0252(15) 0.0245(12) 0.0268(13) -0.0038(10) -0.0055(10) -0.0039(11)
C006 0.0354(16) 0.0240(12) 0.0211(12) -0.0044(10) -0.0008(11) -0.0091(11)
C007 0.0191(14) 0.0335(13) 0.0244(12) -0.0093(10) -0.0018(10) -0.0054(11)
C008 0.0287(15) 0.0261(12) 0.0278(13) -0.0019(10) 0.0012(11) -0.0011(11)
C009 0.0229(15) 0.0367(14) 0.0223(12) -0.0060(11) -0.0041(11) -0.0083(11)
C00A 0.0239(15) 0.0214(12) 0.0343(14) -0.0043(10) 0.0004(11) -0.0021(10)
C00B 0.0311(16) 0.0279(13) 0.0229(12) -0.0037(10) -0.0034(11) -0.0031(11)
C00C 0.0331(17) 0.0266(13) 0.0280(13) -0.0056(10) 0.0024(12) -0.0123(12)
C00D 0.0371(17) 0.0276(13) 0.0262(13) -0.0067(10) -0.0006(11) -0.0071(12)
C00E 0.052(2) 0.0258(13) 0.0258(13) -0.0064(11) -0.0065(13) 0.0019(13)
C00F 0.058(2) 0.0295(14) 0.0295(14) -0.0060(11) -0.0121(13) -0.0122(14)
C00G 0.0384(18) 0.0367(14) 0.0267(13) -0.0052(11) -0.0015(12) -0.0142(13)
C00H 0.0384(18) 0.0366(14) 0.0291(14) -0.0077(11) -0.0017(12) -0.0052(13)
B00I 0.0217(16) 0.0235(13) 0.0226(13) -0.0058(11) -0.0024(11) -0.0039(11)
B00J 0.0267(17) 0.0270(14) 0.0237(14) -0.0070(11) 0.0006(12) -0.0091(12)
B00K 0.0252(17) 0.0256(14) 0.0267(14) -0.0068(11) -0.0052(12) -0.0042(12)
B00L 0.0219(16) 0.0292(14) 0.0297(15) -0.0111(12) -0.0018(12) -0.0032(12)
B00M 0.0227(16) 0.0269(14) 0.0282(15) -0.0062(12) -0.0017(12) -0.0022(12)
B00N 0.0223(17) 0.0330(15) 0.0334(15) -0.0113(12) 0.0007(13) -0.0072(13)
B00O 0.0323(19) 0.0280(15) 0.0330(16) -0.0087(12) -0.0012(13) -0.0105(13)
B00P 0.0332(19) 0.0294(14) 0.0268(15) -0.0072(12) -0.0010(13) -0.0058(13)
B00Q 0.0253(17) 0.0283(14) 0.0288(15) -0.0070(12) 0.0018(12) -0.0081(13)

loop_
_atom_type_symbol
_atom_type_description
_atom_type_scat_dispersion_real
_atom_type_scat_dispersion_imag
_atom_type_scat_source
C C 0.0033 0.0016 'International Tables Vol C Tables 4.2.6.8 and 6.1.1.4'
H H 0.0000 0.0000 'International Tables Vol C Tables 4.2.6.8 and 6.1.1.4'
B B 0.0013 0.0007 'International Tables Vol C Tables 4.2.6.8 and 6.1.1.4'
N N 0.0061 0.0033 'International Tables Vol C Tables 4.2.6.8 and 6.1.1.4'
O O 0.0106 0.0060 'International Tables Vol C Tables 4.2.6.8 and 6.1.1.4'

loop_
_geom_angle_atom_site_label_1
_geom_angle_atom_site_label_2
_geom_angle_atom_site_label_3
_geom_angle
_geom_angle_site_symmetry_1
_geom_angle_site_symmetry_3
_geom_angle_publ_flag
C00C O001 B00J 119.7(2) . . ?
C004 N002 C005 119.4(2) . . ?
C004 N002 B00I 119.36(19) . . ?
C005 N002 B00I 121.1(2) . . ?
N002 C004 H004 119.2 . . ?
N002 C004 C00A 121.6(2) . . ?
C00A C004 H004 119.2 . . ?
N002 C005 H005 119.4 . . ?
N002 C005 C00B 121.2(2) . . ?
C00B C005 H005 119.4 . . ?
C00D C006 C00C 121.0(2) . . ?
C00D C006 C00G 119.8(2) . . ?
C00G C006 C00C 119.1(2) . . ?
C009 C007 B00I 114.3(2) . . ?
C009 C007 B00K 112.1(2) . . ?
C009 C007 B00P 62.05(15) . . ?
C009 C007 H3 116.1(15) . . ?
B00I C007 B00K 64.15(15) . . ?
B00I C007 B00P 115.9(2) . . ?
B00I C007 H3 120.5(14) . . ?
B00K C007 B00P 61.56(15) . . ?
B00K C007 H3 119.5(15) . . ?
B00P C007 H3 114.4(14) . . ?
C00A C008 H008 120.4 . . ?
C00B C008 H008 120.4 . . ?
C00B C008 C00A 119.3(2) . . ?
C007 C009 B00J 111.2(2) . . ?
C007 C009 B00P 64.29(16) . . ?
C007 C009 B00Q 112.19(19) . . ?
C007 C009 H4 116.0(17) . . ?
B00J C009 B00P 118.1(2) . . ?
B00J C009 B00Q 66.18(17) . . ?
B00J C009 H4 124.6(17) . . ?
B00P C009 H4 107.6(16) . . ?
B00Q C009 B00P 61.61(16) . . ?
B00Q C009 H4 116.9(16) . . ?
C004 C00A C008 118.8(2) . . ?
C004 C00A H00A 120.6 . . ?
C008 C00A H00A 120.6 . . ?
C005 C00B C008 119.6(2) . . ?
C005 C00B H00B 120.2 . . ?
C008 C00B H00B 120.2 . . ?
O001 C00C C006 113.0(2) . . ?
O003 C00C O001 123.0(2) . . ?
O003 C00C C006 124.0(2) . . ?
C006 C00D H00D 120.0 . . ?
C006 C00D C00H 120.0(2) . . ?
C00H C00D H00D 120.0 . . ?
C00F C00E H00E 119.7 . . ?
C00H C00E H00E 119.7 . . ?
C00H C00E C00F 120.6(3) . . ?
C00E C00F H00F 120.1 . . ?
C00E C00F C00G 119.9(2) . . ?
C00G C00F H00F 120.1 . . ?
C006 C00G H00G 120.0 . . ?
C00F C00G C006 119.9(3) . . ?
C00F C00G H00G 120.0 . . ?
C00D C00H H00H 120.1 . . ?
C00E C00H C00D 119.8(3) . . ?
C00E C00H H00H 120.1 . . ?
N002 B00I C007 120.6(2) . . ?
N002 B00I B00K 118.9(2) . . ?
N002 B00I B00L 124.6(2) . . ?
N002 B00I B00M 121.39(19) . . ?
C007 B00I B00K 61.85(15) . . ?
C007 B00I B00L 106.77(19) . . ?
C007 B00I B00M 107.64(19) . . ?
B00K B00I B00M 112.0(2) . . ?
B00L B00I B00K 60.18(15) . . ?
B00L B00I B00M 61.37(16) . . ?
O001 B00J C009 124.7(2) . . ?
O001 B00J B00M 124.4(2) . . ?
O001 B00J B00N 117.6(2) . . ?
O001 B00J B00Q 114.79(19) . . ?
O001 B00J H2 111.8(10) . . ?
C009 B00J B00M 106.85(19) . . ?
C009 B00J B00N 104.73(19) . . ?
C009 B00J B00Q 59.46(16) . . ?
C009 B00J H2 94.1(11) . . ?
B00M B00J H2 39.3(10) . . ?
B00N B00J B00M 59.39(15) . . ?
B00N B00J B00Q 59.03(15) . . ?
B00N B00J H2 98.5(10) . . ?
B00Q B00J B00M 108.00(18) . . ?
B00Q B00J H2 133.4(10) . . ?
C007 B00K B00I 54.00(14) . . ?
C007 B00K H00K 127.9 . . ?
C007 B00K B00L 99.84(19) . . ?
C007 B00K B00O 102.82(19) . . ?
C007 B00K B00P 59.44(14) . . ?
B00I B00K H00K 124.0 . . ?
B00I B00K B00O 106.5(2) . . ?
B00I B00K B00P 105.58(18) . . ?
B00L B00K B00I 58.96(15) . . ?
B00L B00K H00K 123.4 . . ?
B00L B00K B00O 60.63(16) . . ?
B00L B00K B00P 108.0(2) . . ?
B00O B00K H00K 122.3 . . ?
B00P B00K H00K 121.0 . . ?
B00P B00K B00O 60.09(16) . . ?
B00I B00L B00K 60.86(16) . . ?
B00I B00L H00L 122.8 . . ?
B00I B00L B00M 60.88(15) . . ?
B00I B00L B00N 105.39(18) . . ?
B00I B00L B00O 107.8(2) . . ?
B00K B00L H00L 119.9 . . ?
B00K B00L B00M 112.1(2) . . ?
B00K B00L B00N 108.1(2) . . ?
B00K B00L B00O 60.39(16) . . ?
B00M B00L H00L 119.2 . . ?
B00M B00L B00N 59.60(15) . . ?
B00N B00L H00L 123.4 . . ?
B00O B00L H00L 120.9 . . ?
B00O B00L B00M 110.7(2) . . ?
B00O B00L B00N 60.26(16) . . ?
B00I B00M B00J 99.82(19) . . ?
B00I B00M B00L 57.74(15) . . ?
B00I B00M B00N 103.95(19) . . ?
B00I B00M H1 125.7(10) . . ?
B00I B00M H2 83.4(12) . . ?
B00J B00M H1 129.9(10) . . ?
B00J B00M H2 49.5(11) . . ?
B00L B00M B00J 104.05(18) . . ?
B00L B00M B00N 60.82(15) . . ?
B00L B00M H1 116.8(10) . . ?
B00L B00M H2 130.2(12) . . ?
B00N B00M B00J 57.90(15) . . ?
B00N B00M H1 119.3(10) . . ?
B00N B00M H2 107.0(11) . . ?
H1 B00M H2 110.9(15) . . ?
B00J B00N B00L 106.7(2) . . ?
B00J B00N B00M 62.71(15) . . ?
B00J B00N H00N 121.1 . . ?
B00J B00N B00O 107.6(2) . . ?
B00L B00N H00N 124.1 . . ?
B00M B00N B00L 59.58(15) . . ?
B00M B00N H00N 118.5 . . ?
B00M B00N B00O 109.5(2) . . ?
B00O B00N B00L 58.86(15) . . ?
B00O B00N H00N 122.6 . . ?
B00Q B00N B00J 61.51(16) . . ?
B00Q B00N B00L 105.9(2) . . ?
B00Q B00N B00M 112.7(2) . . ?
B00Q B00N H00N 120.9 . . ?
B00Q B00N B00O 58.57(16) . . ?
B00K B00O B00L 58.98(16) . . ?
B00K B00O B00N 107.49(19) . . ?
B00K B00O H00O 122.0 . . ?
B00L B00O B00N 60.87(16) . . ?
B00L B00O H00O 121.9 . . ?
B00N B00O H00O 122.2 . . ?
B00P B00O B00K 59.82(16) . . ?
B00P B00O B00L 106.5(2) . . ?
B00P B00O B00N 106.10(19) . . ?
B00P B00O H00O 123.1 . . ?
B00Q B00O B00K 107.7(2) . . ?
B00Q B00O B00L 108.09(19) . . ?
B00Q B00O B00N 59.36(16) . . ?
B00Q B00O H00O 121.9 . . ?
B00Q B00O B00P 59.23(16) . . ?
C007 B00P B00K 59.01(14) . . ?
C007 B00P B00O 102.51(19) . . ?
C007 B00P H00P 126.9 . . ?
C007 B00P B00Q 101.82(19) . . ?
C009 B00P C007 53.66(14) . . ?
C009 B00P B00K 103.17(18) . . ?
C009 B00P B00O 103.2(2) . . ?
C009 B00P H00P 126.0 . . ?
C009 B00P B00Q 59.10(16) . . ?
B00K B00P B00O 60.09(16) . . ?
B00K B00P H00P 121.7 . . ?
B00O B00P H00P 123.8 . . ?
B00Q B00P B00K 108.1(2) . . ?
B00Q B00P B00O 59.47(17) . . ?
B00Q B00P H00P 122.5 . . ?
C009 B00Q B00J 54.36(15) . . ?
C009 B00Q B00N 101.12(18) . . ?
C009 B00Q B00O 104.74(19) . . ?
C009 B00Q B00P 59.30(16) . . ?
C009 B00Q H00Q 127.4 . . ?
B00J B00Q H00Q 123.4 . . ?
B00N B00Q B00J 59.47(15) . . ?
B00N B00Q H00Q 122.2 . . ?
B00O B00Q B00J 108.73(19) . . ?
B00O B00Q B00N 62.07(16) . . ?
B00O B00Q H00Q 120.5 . . ?
B00P B00Q B00J 106.2(2) . . ?
B00P B00Q B00N 109.8(2) . . ?
B00P B00Q B00O 61.30(17) . . ?
B00P B00Q H00Q 120.5 . . ?

loop_
_geom_bond_atom_site_label_1
_geom_bond_atom_site_label_2
_geom_bond_distance
_geom_bond_site_symmetry_2
_geom_bond_publ_flag
O001 C00C 1.333(3) . ?
O001 B00J 1.450(3) . ?
N002 C004 1.348(3) . ?
N002 C005 1.357(3) . ?
N002 B00I 1.535(3) . ?
O003 C00C 1.211(3) . ?
C004 H004 1.1030 . ?
C004 C00A 1.379(3) . ?
C005 H005 1.1030 . ?
C005 C00B 1.367(3) . ?
C006 C00C 1.488(3) . ?
C006 C00D 1.387(3) . ?
C006 C00G 1.392(3) . ?
C007 C009 1.554(3) . ?
C007 B00I 1.588(3) . ?
C007 B00K 1.730(3) . ?
C007 B00P 1.738(4) . ?
C007 H3 0.98(3) . ?
C008 H008 1.1030 . ?
C008 C00A 1.386(3) . ?
C008 C00B 1.384(3) . ?
C009 B00J 1.605(4) . ?
C009 B00P 1.704(4) . ?
C009 B00Q 1.701(4) . ?
C009 H4 0.97(3) . ?
C00A H00A 1.1030 . ?
C00B H00B 1.1030 . ?
C00D H00D 1.1030 . ?
C00D C00H 1.398(3) . ?
C00E H00E 1.1030 . ?
C00E C00F 1.384(4) . ?
C00E C00H 1.377(3) . ?
C00F H00F 1.1030 . ?
C00F C00G 1.391(4) . ?
C00G H00G 1.1030 . ?
C00H H00H 1.1030 . ?
B00I B00K 1.766(4) . ?
B00I B00L 1.733(4) . ?
B00I B00M 1.790(4) . ?
B00J B00M 1.857(4) . ?
B00J B00N 1.770(4) . ?
B00J B00Q 1.806(4) . ?
B00J H2 1.41(2) . ?
B00K H00K 1.2051 . ?
B00K B00L 1.754(4) . ?
B00K B00O 1.780(4) . ?
B00K B00P 1.775(4) . ?
B00L H00L 1.2051 . ?
B00L B00M 1.798(4) . ?
B00L B00N 1.821(4) . ?
B00L B00O 1.784(4) . ?
B00M B00N 1.799(4) . ?
B00M H1 1.12(2) . ?
B00M H2 1.18(2) . ?
B00N H00N 1.2051 . ?
B00N B00O 1.810(4) . ?
B00N B00Q 1.762(4) . ?
B00O H00O 1.2051 . ?
B00O B00P 1.780(4) . ?
B00O B00Q 1.748(4) . ?
B00P H00P 1.2051 . ?
B00P B00Q 1.743(4) . ?
B00Q H00Q 1.2051 . ?

loop_
_geom_torsion_atom_site_label_1
_geom_torsion_atom_site_label_2
_geom_torsion_atom_site_label_3
_geom_torsion_atom_site_label_4
_geom_torsion
_geom_torsion_site_symmetry_1
_geom_torsion_site_symmetry_2
_geom_torsion_site_symmetry_3
_geom_torsion_site_symmetry_4
_geom_torsion_publ_flag
O001 B00J B00M B00I -155.3(2) . . . . ?
O001 B00J B00M B00L 145.7(2) . . . . ?
O001 B00J B00M B00N 104.4(3) . . . . ?
O001 B00J B00N B00L -157.0(2) . . . . ?
O001 B00J B00N B00M -115.5(2) . . . . ?
O001 B00J B00N B00O 141.2(2) . . . . ?
O001 B00J B00N B00Q 103.8(2) . . . . ?
O001 B00J B00Q C009 117.1(2) . . . . ?
O001 B00J B00Q B00N -108.6(2) . . . . ?
O001 B00J B00Q B00O -147.9(2) . . . . ?
O001 B00J B00Q B00P 147.6(2) . . . . ?
N002 C004 C00A C008 -0.7(3) . . . . ?
N002 C005 C00B C008 -0.3(4) . . . . ?
N002 B00I B00K C007 -111.3(3) . . . . ?
N002 B00I B00K B00L 115.5(2) . . . . ?
N002 B00I B00K B00O 154.6(2) . . . . ?
N002 B00I B00K B00P -142.6(2) . . . . ?
N002 B00I B00L B00K -106.3(2) . . . . ?
N002 B00I B00L B00M 110.1(2) . . . . ?
N002 B00I B00L B00N 151.2(2) . . . . ?
N002 B00I B00L B00O -145.7(2) . . . . ?
N002 B00I B00M B00J 144.4(2) . . . . ?
N002 B00I B00M B00L -115.1(2) . . . . ?
N002 B00I B00M B00N -156.4(2) . . . . ?
C004 N002 C005 C00B 1.8(3) . . . . ?
C004 N002 B00I C007 51.5(3) . . . . ?
C004 N002 B00I B00K 124.1(2) . . . . ?
C004 N002 B00I B00L -164.0(2) . . . . ?
C004 N002 B00I B00M -89.1(3) . . . . ?
C005 N002 C004 C00A -1.3(3) . . . . ?
C005 N002 B00I C007 -132.7(2) . . . . ?
C005 N002 B00I B00K -60.1(3) . . . . ?
C005 N002 B00I B00L 11.8(3) . . . . ?
C005 N002 B00I B00M 86.7(3) . . . . ?
C006 C00D C00H C00E 0.0(4) . . . . ?
C007 C009 B00J O001 153.7(2) . . . . ?
C007 C009 B00J B00M -4.4(3) . . . . ?
C007 C009 B00J B00N -66.4(2) . . . . ?
C007 C009 B00J B00Q -105.7(2) . . . . ?
C007 C009 B00P B00K 34.04(19) . . . . ?
C007 C009 B00P B00O 95.9(2) . . . . ?
C007 C009 B00P B00Q 137.4(2) . . . . ?
C007 C009 B00Q B00J 104.3(2) . . . . ?
C007 C009 B00Q B00N 65.4(2) . . . . ?
C007 C009 B00Q B00O 1.6(3) . . . . ?
C007 C009 B00Q B00P -41.15(19) . . . . ?
C007 B00I B00K B00L -133.1(2) . . . . ?
C007 B00I B00K B00O -94.0(2) . . . . ?
C007 B00I B00K B00P -31.24(19) . . . . ?
C007 B00I B00L B00K 42.21(19) . . . . ?
C007 B00I B00L B00M -101.3(2) . . . . ?
C007 B00I B00L B00N -60.2(2) . . . . ?
C007 B00I B00L B00O 2.9(3) . . . . ?
C007 B00I B00M B00J -0.6(2) . . . . ?
C007 B00I B00M B00L 99.9(2) . . . . ?
C007 B00I B00M B00N 58.5(2) . . . . ?
C007 B00K B00L B00I -36.81(16) . . . . ?
C007 B00K B00L B00M -2.7(2) . . . . ?
C007 B00K B00L B00N 61.1(2) . . . . ?
C007 B00K B00L B00O 99.25(19) . . . . ?
C007 B00K B00O B00L -94.19(19) . . . . ?
C007 B00K B00O B00N -55.9(2) . . . . ?
C007 B00K B00O B00P 42.90(17) . . . . ?
C007 B00K B00O B00Q 6.7(2) . . . . ?
C007 B00K B00P C009 -31.74(18) . . . . ?
C007 B00K B00P B00O -129.6(2) . . . . ?
C007 B00K B00P B00Q -93.2(2) . . . . ?
C007 B00P B00Q C009 33.82(16) . . . . ?
C007 B00P B00Q B00J 5.2(2) . . . . ?
C007 B00P B00Q B00N -57.6(2) . . . . ?
C007 B00P B00Q B00O -97.7(2) . . . . ?
C009 C007 B00I N002 -147.4(2) . . . . ?
C009 C007 B00I B00K 103.9(2) . . . . ?
C009 C007 B00I B00L 62.5(2) . . . . ?
C009 C007 B00I B00M -2.1(3) . . . . ?
C009 C007 B00K B00I -107.2(2) . . . . ?
C009 C007 B00K B00L -67.8(2) . . . . ?
C009 C007 B00K B00O -5.9(3) . . . . ?
C009 C007 B00K B00P 37.3(2) . . . . ?
C009 C007 B00P B00K -140.5(2) . . . . ?
C009 C007 B00P B00O -97.3(2) . . . . ?
C009 C007 B00P B00Q -36.36(18) . . . . ?
C009 B00J B00M B00I 2.9(2) . . . . ?
C009 B00J B00M B00L -56.1(2) . . . . ?
C009 B00J B00M B00N -97.4(2) . . . . ?
C009 B00J B00N B00L 59.7(2) . . . . ?
C009 B00J B00N B00M 101.1(2) . . . . ?
C009 B00J B00N B00O -2.2(2) . . . . ?
C009 B00J B00N B00Q -39.59(18) . . . . ?
C009 B00J B00Q B00N 134.3(2) . . . . ?
C009 B00J B00Q B00O 95.0(2) . . . . ?
C009 B00J B00Q B00P 30.47(19) . . . . ?
C009 B00P B00Q B00J -28.64(17) . . . . ?
C009 B00P B00Q B00N -91.4(2) . . . . ?
C009 B00P B00Q B00O -131.5(2) . . . . ?
C00A C008 C00B C005 -1.6(3) . . . . ?
C00B C008 C00A C004 2.1(3) . . . . ?
C00C O001 B00J C009 -67.7(3) . . . . ?
C00C O001 B00J B00M 86.7(3) . . . . ?
C00C O001 B00J B00N 156.9(2) . . . . ?
C00C O001 B00J B00Q -136.5(2) . . . . ?
C00C C006 C00D C00H 177.8(2) . . . . ?
C00C C006 C00G C00F -177.7(2) . . . . ?
C00D C006 C00C O001 8.2(3) . . . . ?
C00D C006 C00C O003 -170.1(2) . . . . ?
C00D C006 C00G C00F 0.1(4) . . . . ?
C00E C00F C00G C006 -0.3(4) . . . . ?
C00F C00E C00H C00D -0.3(4) . . . . ?
C00G C006 C00C O001 -174.0(2) . . . . ?
C00G C006 C00C O003 7.7(4) . . . . ?
C00G C006 C00D C00H 0.1(4) . . . . ?
C00H C00E C00F C00G 0.4(4) . . . . ?
B00I N002 C004 C00A 174.6(2) . . . . ?
B00I N002 C005 C00B -174.0(2) . . . . ?
B00I C007 C009 B00J 4.3(3) . . . . ?
B00I C007 C009 B00P -107.7(2) . . . . ?
B00I C007 C009 B00Q -67.7(3) . . . . ?
B00I C007 B00K B00L 39.38(18) . . . . ?
B00I C007 B00K B00O 101.3(2) . . . . ?
B00I C007 B00K B00P 144.5(2) . . . . ?
B00I C007 B00P C009 105.0(2) . . . . ?
B00I C007 B00P B00K -35.5(2) . . . . ?
B00I C007 B00P B00O 7.7(3) . . . . ?
B00I C007 B00P B00Q 68.7(2) . . . . ?
B00I B00K B00L B00M 34.10(19) . . . . ?
B00I B00K B00L B00N 97.89(19) . . . . ?
B00I B00K B00L B00O 136.06(19) . . . . ?
B00I B00K B00O B00L -38.33(17) . . . . ?
B00I B00K B00O B00N -0.1(3) . . . . ?
B00I B00K B00O B00P 98.8(2) . . . . ?
B00I B00K B00O B00Q 62.5(2) . . . . ?
B00I B00K B00P C007 29.16(18) . . . . ?
B00I B00K B00P C009 -2.6(3) . . . . ?
B00I B00K B00P B00O -100.4(2) . . . . ?
B00I B00K B00P B00Q -64.0(2) . . . . ?
B00I B00L B00M B00J 92.9(2) . . . . ?
B00I B00L B00M B00N 132.8(2) . . . . ?
B00I B00L B00N B00J 1.3(2) . . . . ?
B00I B00L B00N B00M -41.70(18) . . . . ?
B00I B00L B00N B00O 102.0(2) . . . . ?
B00I B00L B00N B00Q 65.6(2) . . . . ?
B00I B00L B00O B00K 39.54(18) . . . . ?
B00I B00L B00O B00N -97.9(2) . . . . ?
B00I B00L B00O B00P 1.7(3) . . . . ?
B00I B00L B00O B00Q -60.6(3) . . . . ?
B00I B00M B00N B00J -93.0(2) . . . . ?
B00I B00M B00N B00L 39.77(18) . . . . ?
B00I B00M B00N B00O 7.3(3) . . . . ?
B00I B00M B00N B00Q -55.9(2) . . . . ?
B00J O001 C00C O003 1.0(4) . . . . ?
B00J O001 C00C C006 -177.3(2) . . . . ?
B00J C009 B00P C007 -101.5(2) . . . . ?
B00J C009 B00P B00K -67.4(3) . . . . ?
B00J C009 B00P B00O -5.5(3) . . . . ?
B00J C009 B00P B00Q 36.0(2) . . . . ?
B00J C009 B00Q B00N -38.92(18) . . . . ?
B00J C009 B00Q B00O -102.7(2) . . . . ?
B00J C009 B00Q B00P -145.5(2) . . . . ?
B00J B00M B00N B00L 132.7(2) . . . . ?
B00J B00M B00N B00O 100.3(2) . . . . ?
B00J B00M B00N B00Q 37.11(19) . . . . ?
B00J B00N B00O B00K 61.9(2) . . . . ?
B00J B00N B00O B00L 99.3(2) . . . . ?
B00J B00N B00O B00P -0.9(2) . . . . ?
B00J B00N B00O B00Q -38.73(19) . . . . ?
B00J B00N B00Q C009 36.36(17) . . . . ?
B00J B00N B00Q B00O 137.3(2) . . . . ?
B00J B00N B00Q B00P 97.5(2) . . . . ?
B00K C007 C009 B00J 74.8(2) . . . . ?
B00K C007 C009 B00P -37.1(2) . . . . ?
B00K C007 C009 B00Q 2.9(3) . . . . ?
B00K C007 B00I N002 108.7(2) . . . . ?
B00K C007 B00I B00L -41.39(18) . . . . ?
B00K C007 B00I B00M -106.0(2) . . . . ?
B00K C007 B00P C009 140.5(2) . . . . ?
B00K C007 B00P B00O 43.19(18) . . . . ?
B00K C007 B00P B00Q 104.2(2) . . . . ?
B00K B00I B00L B00M -143.5(2) . . . . ?
B00K B00I B00L B00N -102.5(2) . . . . ?
B00K B00I B00L B00O -39.33(18) . . . . ?
B00K B00I B00M B00J -66.7(2) . . . . ?
B00K B00I B00M B00L 33.79(19) . . . . ?
B00K B00I B00M B00N -7.5(3) . . . . ?
B00K B00L B00M B00I -34.10(19) . . . . ?
B00K B00L B00M B00J 58.8(2) . . . . ?
B00K B00L B00M B00N 98.7(2) . . . . ?
B00K B00L B00N B00J -62.5(2) . . . . ?
B00K B00L B00N B00M -105.5(2) . . . . ?
B00K B00L B00N B00O 38.23(18) . . . . ?
B00K B00L B00N B00Q 1.8(2) . . . . ?
B00K B00L B00O B00N -137.4(2) . . . . ?
B00K B00L B00O B00P -37.86(18) . . . . ?
B00K B00L B00O B00Q -100.2(2) . . . . ?
B00K B00O B00P C007 -42.59(17) . . . . ?
B00K B00O B00P C009 -97.75(19) . . . . ?
B00K B00O B00P B00Q -139.1(2) . . . . ?
B00K B00O B00Q C009 -5.3(2) . . . . ?
B00K B00O B00Q B00J -62.1(3) . . . . ?
B00K B00O B00Q B00N -100.2(2) . . . . ?
B00K B00O B00Q B00P 36.48(18) . . . . ?
B00K B00P B00Q C009 94.8(2) . . . . ?
B00K B00P B00Q B00J 66.2(2) . . . . ?
B00K B00P B00Q B00N 3.4(3) . . . . ?
B00K B00P B00Q B00O -36.69(18) . . . . ?
B00L B00I B00K C007 133.1(2) . . . . ?
B00L B00I B00K B00O 39.11(18) . . . . ?
B00L B00I B00K B00P 101.9(2) . . . . ?
B00L B00I B00M B00J -100.49(18) . . . . ?
B00L B00I B00M B00N -41.34(18) . . . . ?
B00L B00K B00O B00N 38.28(19) . . . . ?
B00L B00K B00O B00P 137.1(2) . . . . ?
B00L B00K B00O B00Q 100.9(2) . . . . ?
B00L B00K B00P C007 91.0(2) . . . . ?
B00L B00K B00P C009 59.2(2) . . . . ?
B00L B00K B00P B00O -38.59(18) . . . . ?
B00L B00K B00P B00Q -2.2(3) . . . . ?
B00L B00M B00N B00J -132.7(2) . . . . ?
B00L B00M B00N B00O -32.48(19) . . . . ?
B00L B00M B00N B00Q -95.6(2) . . . . ?
B00L B00N B00O B00K -37.43(18) . . . . ?
B00L B00N B00O B00P -100.2(2) . . . . ?
B00L B00N B00O B00Q -138.0(2) . . . . ?
B00L B00N B00Q C009 -64.4(2) . . . . ?
B00L B00N B00Q B00J -100.7(2) . . . . ?
B00L B00N B00Q B00O 36.52(18) . . . . ?
B00L B00N B00Q B00P -3.2(2) . . . . ?
B00L B00O B00P C007 -5.1(2) . . . . ?
B00L B00O B00P C009 -60.3(2) . . . . ?
B00L B00O B00P B00K 37.48(18) . . . . ?
B00L B00O B00P B00Q -101.6(2) . . . . ?
B00L B00O B00Q C009 57.0(3) . . . . ?
B00L B00O B00Q B00J 0.2(3) . . . . ?
B00L B00O B00Q B00N -37.9(2) . . . . ?
B00L B00O B00Q B00P 98.8(2) . . . . ?
B00M B00I B00K C007 98.9(2) . . . . ?
B00M B00I B00K B00L -34.24(19) . . . . ?
B00M B00I B00K B00O 4.9(3) . . . . ?
B00M B00I B00K B00P 67.7(2) . . . . ?
B00M B00I B00L B00K 143.5(2) . . . . ?
B00M B00I B00L B00N 41.06(17) . . . . ?
B00M B00I B00L B00O 104.2(2) . . . . ?
B00M B00J B00N B00L -41.41(18) . . . . ?
B00M B00J B00N B00O -103.3(2) . . . . ?
B00M B00J B00N B00Q -140.7(2) . . . . ?
B00M B00J B00Q C009 -99.3(2) . . . . ?
B00M B00J B00Q B00N 34.97(19) . . . . ?
B00M B00J B00Q B00O -4.3(3) . . . . ?
B00M B00J B00Q B00P -68.9(2) . . . . ?
B00M B00L B00N B00J 42.97(18) . . . . ?
B00M B00L B00N B00O 143.7(2) . . . . ?
B00M B00L B00N B00Q 107.3(2) . . . . ?
B00M B00L B00O B00K 104.4(2) . . . . ?
B00M B00L B00O B00N -33.0(2) . . . . ?
B00M B00L B00O B00P 66.5(3) . . . . ?
B00M B00L B00O B00Q 4.2(3) . . . . ?
B00M B00N B00O B00K -4.7(3) . . . . ?
B00M B00N B00O B00L 32.75(19) . . . . ?
B00M B00N B00O B00P -67.4(2) . . . . ?
B00M B00N B00O B00Q -105.3(2) . . . . ?
B00M B00N B00Q C009 -1.2(3) . . . . ?
B00M B00N B00Q B00J -37.60(19) . . . . ?
B00M B00N B00Q B00O 99.7(2) . . . . ?
B00M B00N B00Q B00P 59.9(3) . . . . ?
B00N B00J B00M B00I 100.4(2) . . . . ?
B00N B00J B00M B00L 41.38(19) . . . . ?
B00N B00J B00Q C009 -134.3(2) . . . . ?
B00N B00J B00Q B00O -39.3(2) . . . . ?
B00N B00J B00Q B00P -103.8(2) . . . . ?
B00N B00L B00M B00I -132.8(2) . . . . ?
B00N B00L B00M B00J -39.89(18) . . . . ?
B00N B00L B00O B00K 137.4(2) . . . . ?
B00N B00L B00O B00P 99.6(2) . . . . ?
B00N B00L B00O B00Q 37.3(2) . . . . ?
B00N B00O B00P C007 58.6(2) . . . . ?
B00N B00O B00P C009 3.4(2) . . . . ?
B00N B00O B00P B00K 101.2(2) . . . . ?
B00N B00O B00P B00Q -37.88(18) . . . . ?
B00N B00O B00Q C009 94.95(19) . . . . ?
B00N B00O B00Q B00J 38.11(19) . . . . ?
B00N B00O B00Q B00P 136.7(2) . . . . ?
B00O B00K B00L B00I -136.06(19) . . . . ?
B00O B00K B00L B00M -102.0(2) . . . . ?
B00O B00K B00L B00N -38.17(18) . . . . ?
B00O B00K B00P C007 129.6(2) . . . . ?
B00O B00K B00P C009 97.8(2) . . . . ?
B00O B00K B00P B00Q 36.42(18) . . . . ?
B00O B00L B00M B00I -99.5(2) . . . . ?
B00O B00L B00M B00J -6.6(3) . . . . ?
B00O B00L B00M B00N 33.3(2) . . . . ?
B00O B00L B00N B00J -100.8(2) . . . . ?
B00O B00L B00N B00M -143.7(2) . . . . ?
B00O B00L B00N B00Q -36.39(18) . . . . ?
B00O B00N B00Q C009 -100.9(2) . . . . ?
B00O B00N B00Q B00J -137.3(2) . . . . ?
B00O B00N B00Q B00P -39.74(19) . . . . ?
B00O B00P B00Q C009 131.5(2) . . . . ?
B00O B00P B00Q B00J 102.9(2) . . . . ?
B00O B00P B00Q B00N 40.09(19) . . . . ?
B00P C007 C009 B00J 112.0(2) . . . . ?
B00P C007 C009 B00Q 39.98(19) . . . . ?
B00P C007 B00I N002 143.2(2) . . . . ?
B00P C007 B00I B00K 34.6(2) . . . . ?
B00P C007 B00I B00L -6.8(3) . . . . ?
B00P C007 B00I B00M -71.4(2) . . . . ?
B00P C007 B00K B00I -144.5(2) . . . . ?
B00P C007 B00K B00L -105.2(2) . . . . ?
B00P C007 B00K B00O -43.25(18) . . . . ?
B00P C009 B00J O001 -135.0(2) . . . . ?
B00P C009 B00J B00M 66.9(3) . . . . ?
B00P C009 B00J B00N 5.0(3) . . . . ?
B00P C009 B00J B00Q -34.4(2) . . . . ?
B00P C009 B00Q B00J 145.5(2) . . . . ?
B00P C009 B00Q B00N 106.6(2) . . . . ?
B00P C009 B00Q B00O 42.80(19) . . . . ?
B00P B00K B00L B00I -97.7(2) . . . . ?
B00P B00K B00L B00M -63.6(2) . . . . ?
B00P B00K B00L B00N 0.2(2) . . . . ?
B00P B00K B00L B00O 38.35(18) . . . . ?
B00P B00K B00O B00L -137.1(2) . . . . ?
B00P B00K B00O B00N -98.8(2) . . . . ?
B00P B00K B00O B00Q -36.22(18) . . . . ?
B00P B00O B00Q C009 -41.76(18) . . . . ?
B00P B00O B00Q B00J -98.6(2) . . . . ?
B00P B00O B00Q B00N -136.7(2) . . . . ?
B00Q C009 B00J O001 -100.6(2) . . . . ?
B00Q C009 B00J B00M 101.32(19) . . . . ?
B00Q C009 B00J B00N 39.38(17) . . . . ?
B00Q C009 B00P C007 -137.4(2) . . . . ?
B00Q C009 B00P B00K -103.4(2) . . . . ?
B00Q C009 B00P B00O -41.51(18) . . . . ?
B00Q B00J B00M B00I 65.6(2) . . . . ?
B00Q B00J B00M B00L 6.6(3) . . . . ?
B00Q B00J B00M B00N -34.8(2) . . . . ?
B00Q B00J B00N B00L 99.3(2) . . . . ?
B00Q B00J B00N B00M 140.7(2) . . . . ?
B00Q B00J B00N B00O 37.40(18) . . . . ?
B00Q B00N B00O B00K 100.6(2) . . . . ?
B00Q B00N B00O B00L 138.0(2) . . . . ?
B00Q B00N B00O B00P 37.82(18) . . . . ?
B00Q B00O B00P C007 96.47(19) . . . . ?
B00Q B00O B00P C009 41.32(17) . . . . ?
B00Q B00O B00P B00K 139.1(2) . . . . ?
